data_1553159
loop_
_publ_author_name
'Hama Salih, Mariwan A.'
'Male, Louise'
'Spencer, Neil'
'Fossey, John S.'

_publ_section_title
;
 \g-Lactams and furan bispyrrolidines via iodine mediated cyclisation of
 homoallylamines
;
_journal_issue 11
_journal_name_full 'Organic Chemistry Frontiers'
_journal_page_first 1445
_journal_paper_doi 10.1039/C5QO00183H
_journal_volume 2
_journal_year 2015
_chemical_formula_moiety 'C48 H46 N2 O3'
_chemical_formula_sum 'C48 H46 N2 O3'
_chemical_formula_weight 698.87
_space_group_crystal_system triclinic
_space_group_IT_number 2
_space_group_name_Hall '-P 1'
_space_group_name_H-M_alt 'P -1'
_atom_sites_solution_hydrogens geom
_atom_sites_solution_primary direct
_audit_creation_date 2014-09-19
_audit_creation_method
;
Olex2 1.2
(compiled 2014.08.28 svn.r2986 for OlexSys, GUI svn.r4874)
;
_audit_update_record
;
2014-12-10 deposited with the CCDC.
2015-08-27 downloaded from the CCDC.
;
_cell_angle_alpha 99.778(2)
_cell_angle_beta 99.679(2)
_cell_angle_gamma 106.888(2)
_cell_formula_units_Z 2
_cell_length_a 10.1705(3)
_cell_length_b 10.2903(3)
_cell_length_c 19.4528(5)
_cell_measurement_reflns_used 16193
_cell_measurement_temperature 99.99(11)
_cell_measurement_theta_max 74.1680
_cell_measurement_theta_min 4.5710
_cell_volume 1868.04(10)
_computing_cell_refinement
;
CrysAlisPro, Agilent Technologies,
Version 1.171.37.33c (release 11-04-2014 CrysAlis171 .NET)
(compiled Apr 11 2014,15:12:41)
;
_computing_data_collection
;
CrysAlisPro, Agilent Technologies,
Version 1.171.37.33c (release 11-04-2014 CrysAlis171 .NET)
(compiled Apr 11 2014,15:12:41)
;
_computing_data_reduction
;
CrysAlisPro, Agilent Technologies,
Version 1.171.37.33c (release 11-04-2014 CrysAlis171 .NET)
(compiled Apr 11 2014,15:12:41)
;
_computing_molecular_graphics 'Olex2 (Dolomanov et al., 2009)'
_computing_publication_material 'Olex2 (Dolomanov et al., 2009)'
_computing_structure_refinement 'ShelXL (Sheldrick, 2008)'
_computing_structure_solution 'ShelXS (Sheldrick, 2008)'
_diffrn_ambient_environment N~2~
_diffrn_ambient_temperature 99.99(11)
_diffrn_detector 'CCD plate'
_diffrn_detector_area_resol_mean 10.3537
_diffrn_detector_type Atlas
_diffrn_measured_fraction_theta_full 0.996
_diffrn_measured_fraction_theta_max 0.994
_diffrn_measurement_details
;
#__ type_ start__ end____ width___ exp.time_
  1 omega   23.00   82.00   1.0000    3.2150
omega____ theta____ kappa____ phi______ frames
    -       42.8107   38.0000  -30.0000 59

#__ type_ start__ end____ width___ exp.time_
  2 omega   97.00  124.00   1.0000    3.2150
omega____ theta____ kappa____ phi______ frames
    -       66.0000   76.0000  -78.4862 27

#__ type_ start__ end____ width___ exp.time_
  3 omega  100.00  126.00   1.0000    3.2150
omega____ theta____ kappa____ phi______ frames
    -       66.0000   77.0000 -143.9027 26

#__ type_ start__ end____ width___ exp.time_
  4 omega  108.00  176.00   1.0000   12.8550
omega____ theta____ kappa____ phi______ frames
    -      106.6257   77.0000 -150.0000 68

#__ type_ start__ end____ width___ exp.time_
  5 omega  144.00  170.00   1.0000   12.8550
omega____ theta____ kappa____ phi______ frames
    -      106.6257   77.0000 -180.0000 26

#__ type_ start__ end____ width___ exp.time_
  6 omega  111.00  177.00   1.0000   12.8550
omega____ theta____ kappa____ phi______ frames
    -      106.6257   77.0000  -60.0000 66

#__ type_ start__ end____ width___ exp.time_
  7 omega  134.00  160.00   1.0000   12.8550
omega____ theta____ kappa____ phi______ frames
    -      106.6257   63.0000  -23.6666 26

#__ type_ start__ end____ width___ exp.time_
  8 omega  122.00  149.00   1.0000   12.8550
omega____ theta____ kappa____ phi______ frames
    -       94.0000   69.0000   21.8378 27

#__ type_ start__ end____ width___ exp.time_
  9 omega   76.00  166.00   1.0000   12.8550
omega____ theta____ kappa____ phi______ frames
    -      106.6257   77.0000  120.0000 90

#__ type_ start__ end____ width___ exp.time_
 10 omega   75.00  101.00   1.0000   12.8550
omega____ theta____ kappa____ phi______ frames
    -      106.6257   77.0000   30.0000 26

#__ type_ start__ end____ width___ exp.time_
 11 omega   79.00  177.00   1.0000   12.8550
omega____ theta____ kappa____ phi______ frames
    -      106.6257   61.0000    0.0000 98

#__ type_ start__ end____ width___ exp.time_
 12 omega   79.00  105.00   1.0000   12.8550
omega____ theta____ kappa____ phi______ frames
    -      106.6257   63.0000  -23.6666 26

#__ type_ start__ end____ width___ exp.time_
 13 omega   75.00  157.00   1.0000   12.8550
omega____ theta____ kappa____ phi______ frames
    -      106.6257   77.0000  -90.0000 82

#__ type_ start__ end____ width___ exp.time_
 14 omega   81.00  169.00   1.0000   12.8550
omega____ theta____ kappa____ phi______ frames
    -      106.6257   61.0000 -120.0000 88

#__ type_ start__ end____ width___ exp.time_
 15 omega   79.00  175.00   1.0000   12.8550
omega____ theta____ kappa____ phi______ frames
    -      106.6257   61.0000   60.0000 96

#__ type_ start__ end____ width___ exp.time_
 16 omega   76.00  152.00   1.0000   12.8550
omega____ theta____ kappa____ phi______ frames
    -      106.6257   77.0000   90.0000 76

#__ type_ start__ end____ width___ exp.time_
 17 omega   75.00  101.00   1.0000   12.8550
omega____ theta____ kappa____ phi______ frames
    -      106.6257   77.0000  -60.0000 26

#__ type_ start__ end____ width___ exp.time_
 18 omega   75.00  101.00   1.0000   12.8550
omega____ theta____ kappa____ phi______ frames
    -      106.6257   77.0000 -120.0000 26

#__ type_ start__ end____ width___ exp.time_
 19 omega   75.00  102.00   1.0000   12.8550
omega____ theta____ kappa____ phi______ frames
    -      106.6257   77.0000 -150.0000 27

#__ type_ start__ end____ width___ exp.time_
 20 omega   75.00  129.00   1.0000   12.8550
omega____ theta____ kappa____ phi______ frames
    -      106.6257   77.0000 -180.0000 54

#__ type_ start__ end____ width___ exp.time_
 21 omega   52.00   79.00   1.0000   12.8550
omega____ theta____ kappa____ phi______ frames
    -       82.0000   72.0000 -175.3215 27

#__ type_ start__ end____ width___ exp.time_
 22 omega   51.00   77.00   1.0000   12.8550
omega____ theta____ kappa____ phi______ frames
    -       82.0000   77.0000 -146.5494 26

#__ type_ start__ end____ width___ exp.time_
 23 omega   36.00   63.00   1.0000    3.2150
omega____ theta____ kappa____ phi______ frames
    -       66.0000   77.0000 -143.9027 27

#__ type_ start__ end____ width___ exp.time_
 24 omega   36.00   61.00   1.0000    3.2150
omega____ theta____ kappa____ phi______ frames
    -       66.0000   75.0000 -114.2179 25

#__ type_ start__ end____ width___ exp.time_
 25 omega   45.00   72.00   1.0000    3.2150
omega____ theta____ kappa____ phi______ frames
    -       74.0000   68.0000  -74.0308 27

#__ type_ start__ end____ width___ exp.time_
 26 omega   43.00   70.00   1.0000    3.2150
omega____ theta____ kappa____ phi______ frames
    -       74.0000   77.0000  -31.9960 27

#__ type_ start__ end____ width___ exp.time_
 27 omega   65.00   92.00   1.0000   12.8550
omega____ theta____ kappa____ phi______ frames
    -       94.0000   69.0000   21.8378 27

#__ type_ start__ end____ width___ exp.time_
 28 omega   59.00   88.00   1.0000   12.8550
omega____ theta____ kappa____ phi______ frames
    -       90.0000   74.0000   75.6551 29

#__ type_ start__ end____ width___ exp.time_
 29 omega   53.00   79.00   1.0000   12.8550
omega____ theta____ kappa____ phi______ frames
    -       82.0000   67.0000  156.4616 26

#__ type_ start__ end____ width___ exp.time_
 30 omega   67.00  164.00   1.0000   12.8550
omega____ theta____ kappa____ phi______ frames
    -       94.0000   63.0000  168.4610 97

#__ type_ start__ end____ width___ exp.time_
 31 omega   52.00   77.00   1.0000   12.8550
omega____ theta____ kappa____ phi______ frames
    -       82.0000   76.0000  113.0487 25

#__ type_ start__ end____ width___ exp.time_
 32 omega   45.00   70.00   1.0000    3.2150
omega____ theta____ kappa____ phi______ frames
    -       74.0000   70.0000   71.5699 25

#__ type_ start__ end____ width___ exp.time_
 33 omega   36.00   61.00   1.0000    3.2150
omega____ theta____ kappa____ phi______ frames
    -       66.0000   75.0000   51.9120 25

#__ type_ start__ end____ width___ exp.time_
 34 omega   40.00   65.00   1.0000    3.2150
omega____ theta____ kappa____ phi______ frames
    -       70.0000   77.0000    7.6433 25

#__ type_ start__ end____ width___ exp.time_
 35 omega   32.00   58.00   1.0000    3.2150
omega____ theta____ kappa____ phi______ frames
    -       62.0000   76.0000    7.3912 26

#__ type_ start__ end____ width___ exp.time_
 36 omega   35.00   61.00   1.0000    3.2150
omega____ theta____ kappa____ phi______ frames
    -       66.0000   77.0000  -42.3615 26

#__ type_ start__ end____ width___ exp.time_
 37 omega   36.00   61.00   1.0000    3.2150
omega____ theta____ kappa____ phi______ frames
    -       66.0000   76.0000  -78.4862 25

#__ type_ start__ end____ width___ exp.time_
 38 omega   17.00   43.00   1.0000    3.2150
omega____ theta____ kappa____ phi______ frames
    -       50.0000   82.0000 -164.7459 26

#__ type_ start__ end____ width___ exp.time_
 39 omega    8.00   33.00   1.0000    3.2150
omega____ theta____ kappa____ phi______ frames
    -       42.0000   85.0000  -42.6889 25

#__ type_ start__ end____ width___ exp.time_
 40 omega   18.00   43.00   1.0000    3.2150
omega____ theta____ kappa____ phi______ frames
    -       50.0000   81.0000   54.3015 25

#__ type_ start__ end____ width___ exp.time_
 41 omega   13.00   38.00   1.0000    3.2150
omega____ theta____ kappa____ phi______ frames
    -       46.0000   83.0000   21.1604 25

#__ type_ start__ end____ width___ exp.time_
 42 omega   18.00   43.00   1.0000    3.2150
omega____ theta____ kappa____ phi______ frames
    -       50.0000   81.0000  119.2219 25

#__ type_ start__ end____ width___ exp.time_
 43 omega   31.00   57.00   1.0000    3.2150
omega____ theta____ kappa____ phi______ frames
    -       62.0000   77.0000  120.2191 26

#__ type_ start__ end____ width___ exp.time_
 44 omega   36.00   61.00   1.0000    3.2150
omega____ theta____ kappa____ phi______ frames
    -       66.0000   75.0000  137.3951 25

#__ type_ start__ end____ width___ exp.time_
 45 omega   35.00   61.00   1.0000    3.2150
omega____ theta____ kappa____ phi______ frames
    -       66.0000   76.0000  174.1956 26

#__ type_ start__ end____ width___ exp.time_
 46 omega   33.00  137.00   1.0000   12.8550
omega____ theta____ kappa____ phi______ frames
    -      106.6257  -77.0000    0.0000 104

#__ type_ start__ end____ width___ exp.time_
 47 omega   51.00  122.00   1.0000   12.8550
omega____ theta____ kappa____ phi______ frames
    -      106.6257 -125.0000 -180.0000 71

#__ type_ start__ end____ width___ exp.time_
 48 omega   36.00   83.00   1.0000   12.8550
omega____ theta____ kappa____ phi______ frames
    -      106.6257  -94.0000 -150.0000 47

#__ type_ start__ end____ width___ exp.time_
 49 omega   34.00  111.00   1.0000   12.8550
omega____ theta____ kappa____ phi______ frames
    -      106.6257  -77.0000  -60.0000 77

#__ type_ start__ end____ width___ exp.time_
 50 omega   28.00  112.00   1.0000   12.8550
omega____ theta____ kappa____ phi______ frames
    -      106.6257 -102.0000  -89.0000 84

#__ type_ start__ end____ width___ exp.time_
 51 omega   23.00   98.00   1.0000    3.2150
omega____ theta____ kappa____ phi______ frames
    -       42.8107 -125.0000 -180.0000 75

#__ type_ start__ end____ width___ exp.time_
 52 omega  -68.00   25.00   1.0000    3.2150
omega____ theta____ kappa____ phi______ frames
    -      -42.8107   57.0000    0.0000 93

#__ type_ start__ end____ width___ exp.time_
 53 omega -114.00  -22.00   1.0000    3.2150
omega____ theta____ kappa____ phi______ frames
    -      -42.8107  -38.0000  -60.0000 92

#__ type_ start__ end____ width___ exp.time_
 54 omega -113.00  -16.00   1.0000    3.2150
omega____ theta____ kappa____ phi______ frames
    -      -42.8107  -57.0000 -150.0000 97

#__ type_ start__ end____ width___ exp.time_
 55 omega -114.00   24.00   1.0000    3.2150
omega____ theta____ kappa____ phi______ frames
    -      -42.8107    0.0000  -30.0000 138
;
_diffrn_measurement_device 'four-circle diffractometer'
_diffrn_measurement_device_type 'SuperNova, Dual, Cu at zero, Atlas'
_diffrn_measurement_method '\w scans'
_diffrn_orient_matrix_UB_11 0.1310477000
_diffrn_orient_matrix_UB_12 0.0488299000
_diffrn_orient_matrix_UB_13 0.0627250000
_diffrn_orient_matrix_UB_21 0.0787428000
_diffrn_orient_matrix_UB_22 -0.0688542000
_diffrn_orient_matrix_UB_23 -0.0480433000
_diffrn_orient_matrix_UB_31 0.0556377000
_diffrn_orient_matrix_UB_32 0.1368975000
_diffrn_orient_matrix_UB_33 -0.0240464000
_diffrn_radiation_monochromator mirror
_diffrn_radiation_probe x-ray
_diffrn_radiation_type CuK\a
_diffrn_radiation_wavelength 1.54184
_diffrn_reflns_av_R_equivalents 0.0352
_diffrn_reflns_av_unetI/netI 0.0246
_diffrn_reflns_Laue_measured_fraction_full 0.996
_diffrn_reflns_Laue_measured_fraction_max 0.994
_diffrn_reflns_limit_h_max 12
_diffrn_reflns_limit_h_min -12
_diffrn_reflns_limit_k_max 12
_diffrn_reflns_limit_k_min -12
_diffrn_reflns_limit_l_max 23
_diffrn_reflns_limit_l_min -23
_diffrn_reflns_number 31249
_diffrn_reflns_point_group_measured_fraction_full 0.996
_diffrn_reflns_point_group_measured_fraction_max 0.994
_diffrn_reflns_theta_full 67.684
_diffrn_reflns_theta_max 70.062
_diffrn_reflns_theta_min 7.122
_diffrn_source 'sealed X-ray tube'
_diffrn_source_type 'SuperNova (Cu) X-ray Source'
_exptl_absorpt_coefficient_mu 0.600
_exptl_absorpt_correction_T_max 0.993
_exptl_absorpt_correction_T_min 0.982
_exptl_absorpt_correction_type gaussian
_exptl_absorpt_process_details
;
CrysAlisPro, Agilent Technologies,
Version 1.171.37.33c (release 11-04-2014 CrysAlis171 .NET)
(compiled Apr 11 2014,15:12:41)
Numerical absorption correction based on gaussian integration over
			a multifaceted crystal model
Empirical absorption correction using spherical harmonics,
 implemented in SCALE3 ABSPACK scaling algorithm.
;
_exptl_crystal_colour colourless
_exptl_crystal_colour_primary colourless
_exptl_crystal_density_diffrn 1.242
_exptl_crystal_description block
_exptl_crystal_F_000 744
_exptl_crystal_size_max 0.1859
_exptl_crystal_size_mid 0.1062
_exptl_crystal_size_min 0.0726
_refine_diff_density_max 0.582
_refine_diff_density_min -0.398
_refine_diff_density_rms 0.081
_refine_ls_extinction_method none
_refine_ls_goodness_of_fit_ref 1.157
_refine_ls_hydrogen_treatment constr
_refine_ls_matrix_type full
_refine_ls_number_parameters 480
_refine_ls_number_reflns 7054
_refine_ls_number_restraints 0
_refine_ls_restrained_S_all 1.157
_refine_ls_R_factor_all 0.0942
_refine_ls_R_factor_gt 0.0863
_refine_ls_shift/su_max 0.000
_refine_ls_shift/su_mean 0.000
_refine_ls_structure_factor_coef Fsqd
_refine_ls_weighting_details 'w=1/[\s^2^(Fo^2^)+(0.0460P)^2^+8.5290P] where P=(Fo^2^+2Fc^2^)/3'
_refine_ls_weighting_scheme calc
_refine_ls_wR_factor_gt 0.2303
_refine_ls_wR_factor_ref 0.2339
_reflns_Friedel_coverage 0.000
_reflns_number_gt 6174
_reflns_number_total 7054
_reflns_threshold_expression 'I > 2\s(I)'
_cod_data_source_file c5qo00183h2.cif
_cod_data_source_block 11b
_cod_original_cell_volume 1868.03(9)
_cod_database_code 1553159
_shelxl_version_number 2014/6
_chemical_oxdiff_formula 'C48 H46 N2 O3'
_shelx_space_group_comment
;
The symmetry employed for this shelxl refinement is uniquely defined
by the following loop, which should always be used as a source of
symmetry information in preference to the above space-group names.
They are only intended as comments.
;
_reflns_odcompleteness_completeness 99.79
_reflns_odcompleteness_iscentric 1
_reflns_odcompleteness_theta 66.97
_olex2_refinement_description
;
1. Fixed Uiso
 At 1.2 times of:
  All C(H) groups, All C(H,H) groups
 At 1.5 times of:
  All C(H,H,H) groups
2.a Ternary CH refined with riding coordinates:
 C2(H2), C5(H5), C19(H19), C22(H22)
2.b Secondary CH2 refined with riding coordinates:
 C1(H1A,H1B), C4(H4A,H4B), C18(H18A,H18B), C21(H21A,H21B)
2.c Aromatic/amide H refined with riding coordinates:
 C7(H7), C8(H8), C9(H9), C10(H10), C11(H11), C13(H13), C14(H14), C15(H15),
 C16(H16), C17(H17), C24(H24), C25(H25), C26(H26), C27(H27), C28(H28), C30(H30),
  C31(H31), C32(H32), C33(H33), C34(H34), C36(H36), C37(H37), C39(H39),
 C40(H40), C43(H43), C44(H44), C46(H46), C47(H47)
2.d Idealised Me refined as rotating group:
 C41(H41A,H41B,H41C), C48(H48A,H48B,H48C)
;
_olex2_submission_special_instructions 'No special instructions were received'

loop_
_space_group_symop_operation_xyz
'x, y, z'
'-x, -y, -z'

loop_
_atom_site_label
_atom_site_type_symbol
_atom_site_fract_x
_atom_site_fract_y
_atom_site_fract_z
_atom_site_U_iso_or_equiv
_atom_site_adp_type
_atom_site_occupancy
_atom_site_site_symmetry_order
_atom_site_calc_flag
_atom_site_refinement_flags_posn
C1 C 0.3589(4) 0.1524(5) 0.7335(2) 0.0272(9) Uani 1 1 d .
H1A H 0.2698 0.0758 0.7093 0.033 Uiso 1 1 calc R
H1B H 0.3730 0.2221 0.7037 0.033 Uiso 1 1 calc R
C2 C 0.6144(4) 0.1961(4) 0.7687(2) 0.0216(8) Uani 1 1 d .
H2 H 0.6287 0.2291 0.8217 0.026 Uiso 1 1 calc R
C3 C 0.7214(4) 0.1223(4) 0.7506(2) 0.0203(8) Uani 1 1 d .
C4 C 0.6334(4) 0.0197(4) 0.6767(2) 0.0227(8) Uani 1 1 d .
H4A H 0.6772 0.0468 0.6373 0.027 Uiso 1 1 calc R
H4B H 0.6300 -0.0772 0.6776 0.027 Uiso 1 1 calc R
C5 C 0.4826(4) 0.0298(4) 0.6653(2) 0.0242(8) Uani 1 1 d .
H5 H 0.4740 0.0936 0.6326 0.029 Uiso 1 1 calc R
C6 C 0.7570(4) 0.0398(4) 0.8055(2) 0.0213(8) Uani 1 1 d .
C7 C 0.6525(4) -0.0299(4) 0.8376(2) 0.0252(9) Uani 1 1 d .
H7 H 0.5615 -0.0203 0.8274 0.030 Uiso 1 1 calc R
C8 C 0.6792(5) -0.1120(4) 0.8836(2) 0.0273(9) Uani 1 1 d .
H8 H 0.6058 -0.1601 0.9037 0.033 Uiso 1 1 calc R
C9 C 0.8124(5) -0.1255(4) 0.9012(2) 0.0274(9) Uani 1 1 d .
H9 H 0.8300 -0.1828 0.9327 0.033 Uiso 1 1 calc R
C10 C 0.9177(4) -0.0545(4) 0.8722(2) 0.0255(9) Uani 1 1 d .
H10 H 1.0097 -0.0609 0.8847 0.031 Uiso 1 1 calc R
C11 C 0.8908(4) 0.0271(4) 0.8244(2) 0.0244(8) Uani 1 1 d .
H11 H 0.9647 0.0746 0.8045 0.029 Uiso 1 1 calc R
C12 C 0.3670(4) -0.1099(4) 0.6346(2) 0.0238(8) Uani 1 1 d .
C13 C 0.3400(5) -0.2094(5) 0.6744(2) 0.0299(9) Uani 1 1 d .
H13 H 0.3912 -0.1884 0.7227 0.036 Uiso 1 1 calc R
C14 C 0.2396(5) -0.3390(5) 0.6450(3) 0.0346(10) Uani 1 1 d .
H14 H 0.2218 -0.4069 0.6729 0.042 Uiso 1 1 calc R
C15 C 0.1641(5) -0.3699(5) 0.5738(3) 0.0342(10) Uani 1 1 d .
H15 H 0.0964 -0.4598 0.5530 0.041 Uiso 1 1 calc R
C16 C 0.1872(5) -0.2722(5) 0.5342(3) 0.0377(11) Uani 1 1 d .
H16 H 0.1343 -0.2931 0.4862 0.045 Uiso 1 1 calc R
C17 C 0.2894(5) -0.1401(5) 0.5644(2) 0.0319(10) Uani 1 1 d .
H17 H 0.3055 -0.0714 0.5369 0.038 Uiso 1 1 calc R
C18 C 0.7973(4) 0.5939(4) 0.7537(2) 0.0247(8) Uani 1 1 d .
H18A H 0.8649 0.6830 0.7845 0.030 Uiso 1 1 calc R
H18B H 0.7139 0.5688 0.7748 0.030 Uiso 1 1 calc R
C19 C 0.7733(4) 0.3460(4) 0.7166(2) 0.0214(8) Uani 1 1 d .
H19 H 0.7622 0.3361 0.6637 0.026 Uiso 1 1 calc R
C20 C 0.8474(4) 0.2436(4) 0.7426(2) 0.0197(8) Uani 1 1 d .
C21 C 0.9464(4) 0.3365(4) 0.8165(2) 0.0215(8) Uani 1 1 d .
H21A H 0.9275 0.2888 0.8557 0.026 Uiso 1 1 calc R
H21B H 1.0468 0.3548 0.8150 0.026 Uiso 1 1 calc R
C22 C 0.9128(4) 0.4736(4) 0.8284(2) 0.0222(8) Uani 1 1 d .
H22 H 0.8330 0.4628 0.8531 0.027 Uiso 1 1 calc R
C23 C 0.9348(4) 0.2039(4) 0.6904(2) 0.0204(8) Uani 1 1 d .
C24 C 1.0228(4) 0.3093(4) 0.6663(2) 0.0232(8) Uani 1 1 d .
H24 H 1.0276 0.4033 0.6828 0.028 Uiso 1 1 calc R
C25 C 1.1038(4) 0.2797(5) 0.6186(2) 0.0263(9) Uani 1 1 d .
H25 H 1.1643 0.3534 0.6036 0.032 Uiso 1 1 calc R
C26 C 1.0965(4) 0.1438(4) 0.5929(2) 0.0254(9) Uani 1 1 d .
H26 H 1.1497 0.1235 0.5593 0.030 Uiso 1 1 calc R
C27 C 1.0113(4) 0.0370(4) 0.6164(2) 0.0250(9) Uani 1 1 d .
H27 H 1.0064 -0.0568 0.5992 0.030 Uiso 1 1 calc R
C28 C 0.9324(4) 0.0674(4) 0.6655(2) 0.0227(8) Uani 1 1 d .
H28 H 0.8762 -0.0062 0.6823 0.027 Uiso 1 1 calc R
C29 C 1.0354(4) 0.6003(4) 0.8707(2) 0.0228(8) Uani 1 1 d .
C30 C 1.1507(5) 0.6541(4) 0.8432(2) 0.0286(9) Uani 1 1 d .
H30 H 1.1531 0.6102 0.7965 0.034 Uiso 1 1 calc R
C31 C 1.2630(5) 0.7707(5) 0.8819(3) 0.0342(10) Uani 1 1 d .
H31 H 1.3413 0.8063 0.8619 0.041 Uiso 1 1 calc R
C32 C 1.2602(5) 0.8356(5) 0.9505(2) 0.0322(10) Uani 1 1 d .
H32 H 1.3375 0.9145 0.9778 0.039 Uiso 1 1 calc R
C33 C 1.1450(5) 0.7847(5) 0.9786(2) 0.0323(10) Uani 1 1 d .
H33 H 1.1421 0.8301 1.0248 0.039 Uiso 1 1 calc R
C34 C 1.0334(5) 0.6678(4) 0.9396(2) 0.0267(9) Uani 1 1 d .
H34 H 0.9548 0.6329 0.9595 0.032 Uiso 1 1 calc R
C35 C 0.3444(4) 0.2203(5) 0.8055(2) 0.0248(9) Uani 1 1 d .
C36 C 0.3058(5) 0.1416(5) 0.8552(2) 0.0314(10) Uani 1 1 d .
H36 H 0.2902 0.0440 0.8439 0.038 Uiso 1 1 calc R
C37 C 0.2904(5) 0.2038(5) 0.9201(2) 0.0314(10) Uani 1 1 d .
H37 H 0.2642 0.1491 0.9534 0.038 Uiso 1 1 calc R
C38 C 0.3130(4) 0.3470(5) 0.9376(2) 0.0273(9) Uani 1 1 d .
C39 C 0.3495(5) 0.4263(5) 0.8890(2) 0.0303(9) Uani 1 1 d .
H39 H 0.3634 0.5236 0.9000 0.036 Uiso 1 1 calc R
C40 C 0.3657(4) 0.3612(5) 0.8234(2) 0.0293(9) Uani 1 1 d .
H40 H 0.3922 0.4159 0.7901 0.035 Uiso 1 1 calc R
C41 C 0.3176(5) 0.5454(5) 1.0224(3) 0.0375(11) Uani 1 1 d .
H41A H 0.2389 0.5627 0.9933 0.056 Uiso 1 1 calc GR
H41B H 0.4066 0.5986 1.0127 0.056 Uiso 1 1 calc GR
H41C H 0.3196 0.5747 1.0733 0.056 Uiso 1 1 calc GR
C42 C 0.7512(4) 0.6161(4) 0.6801(2) 0.0222(8) Uani 1 1 d .
C43 C 0.8437(4) 0.6345(4) 0.6341(2) 0.0257(9) Uani 1 1 d .
H43 H 0.9360 0.6302 0.6490 0.031 Uiso 1 1 calc R
C44 C 0.8027(4) 0.6590(4) 0.5673(2) 0.0260(9) Uani 1 1 d .
H44 H 0.8661 0.6702 0.5364 0.031 Uiso 1 1 calc R
C45 C 0.6684(4) 0.6672(4) 0.5456(2) 0.0237(8) Uani 1 1 d .
C46 C 0.5758(4) 0.6512(4) 0.5907(2) 0.0252(9) Uani 1 1 d .
H46 H 0.4845 0.6579 0.5763 0.030 Uiso 1 1 calc R
C47 C 0.6180(4) 0.6251(4) 0.6571(2) 0.0253(9) Uani 1 1 d .
H47 H 0.5540 0.6131 0.6878 0.030 Uiso 1 1 calc R
C48 C 0.5029(5) 0.7037(5) 0.4548(2) 0.0305(9) Uani 1 1 d .
H48A H 0.4889 0.7090 0.4044 0.046 Uiso 1 1 calc GR
H48B H 0.4975 0.7887 0.4840 0.046 Uiso 1 1 calc GR
H48C H 0.4293 0.6223 0.4599 0.046 Uiso 1 1 calc GR
N1 N 0.4763(3) 0.0959(4) 0.73772(18) 0.0232(7) Uani 1 1 d .
N2 N 0.8640(3) 0.4848(3) 0.75467(17) 0.0217(7) Uani 1 1 d .
O1 O 0.6380(3) 0.3113(3) 0.73413(16) 0.0266(6) Uani 1 1 d .
O2 O 0.2999(3) 0.3992(3) 1.00489(17) 0.0359(7) Uani 1 1 d .
O3 O 0.6379(3) 0.6909(3) 0.47824(16) 0.0290(7) Uani 1 1 d .

loop_
_atom_site_aniso_label
_atom_site_aniso_U_11
_atom_site_aniso_U_22
_atom_site_aniso_U_33
_atom_site_aniso_U_23
_atom_site_aniso_U_13
_atom_site_aniso_U_12
C1 0.0210(19) 0.038(2) 0.024(2) 0.0072(18) 0.0045(16) 0.0124(18)
C2 0.0220(19) 0.023(2) 0.0199(19) 0.0030(15) 0.0068(15) 0.0074(16)
C3 0.0195(18) 0.0217(19) 0.0182(19) 0.0000(15) 0.0029(15) 0.0077(16)
C4 0.0211(19) 0.025(2) 0.0188(19) 0.0005(15) 0.0053(15) 0.0042(16)
C5 0.027(2) 0.028(2) 0.0178(19) 0.0042(16) 0.0058(16) 0.0082(17)
C6 0.0235(19) 0.0170(18) 0.0200(19) -0.0012(15) 0.0047(15) 0.0047(15)
C7 0.024(2) 0.025(2) 0.024(2) 0.0026(16) 0.0052(16) 0.0055(17)
C8 0.029(2) 0.024(2) 0.027(2) 0.0051(17) 0.0102(17) 0.0049(17)
C9 0.038(2) 0.022(2) 0.024(2) 0.0058(16) 0.0071(18) 0.0124(18)
C10 0.027(2) 0.023(2) 0.028(2) 0.0045(17) 0.0065(17) 0.0117(17)
C11 0.025(2) 0.022(2) 0.026(2) 0.0046(16) 0.0080(16) 0.0067(16)
C12 0.0183(18) 0.028(2) 0.022(2) -0.0017(16) 0.0055(15) 0.0077(16)
C13 0.028(2) 0.032(2) 0.025(2) 0.0003(18) 0.0088(17) 0.0063(18)
C14 0.033(2) 0.032(2) 0.036(2) 0.0057(19) 0.012(2) 0.0051(19)
C15 0.022(2) 0.031(2) 0.040(3) -0.004(2) 0.0022(19) 0.0045(18)
C16 0.028(2) 0.041(3) 0.034(3) -0.005(2) -0.0021(19) 0.008(2)
C17 0.031(2) 0.036(2) 0.029(2) 0.0039(19) 0.0067(18) 0.013(2)
C18 0.030(2) 0.024(2) 0.021(2) 0.0031(16) 0.0041(16) 0.0135(17)
C19 0.0198(18) 0.025(2) 0.0184(19) 0.0034(15) 0.0035(15) 0.0066(16)
C20 0.0213(18) 0.0210(19) 0.0168(18) 0.0041(15) 0.0040(15) 0.0072(16)
C21 0.0213(19) 0.022(2) 0.0175(18) 0.0023(15) 0.0004(15) 0.0051(16)
C22 0.0235(19) 0.024(2) 0.0182(19) 0.0046(15) 0.0035(15) 0.0078(16)
C23 0.0183(18) 0.025(2) 0.0159(18) 0.0024(15) 0.0023(14) 0.0070(16)
C24 0.0238(19) 0.024(2) 0.0209(19) 0.0028(16) 0.0025(15) 0.0092(16)
C25 0.024(2) 0.031(2) 0.025(2) 0.0121(17) 0.0073(16) 0.0062(17)
C26 0.0235(19) 0.034(2) 0.021(2) 0.0042(17) 0.0073(16) 0.0125(18)
C27 0.025(2) 0.026(2) 0.025(2) 0.0020(16) 0.0059(16) 0.0109(17)
C28 0.0207(18) 0.024(2) 0.024(2) 0.0061(16) 0.0049(15) 0.0069(16)
C29 0.027(2) 0.0204(19) 0.0207(19) 0.0051(15) 0.0005(16) 0.0102(17)
C30 0.031(2) 0.025(2) 0.028(2) 0.0036(17) 0.0042(18) 0.0084(18)
C31 0.031(2) 0.026(2) 0.042(3) 0.0083(19) 0.005(2) 0.0047(19)
C32 0.035(2) 0.023(2) 0.030(2) 0.0001(18) -0.0021(19) 0.0042(18)
C33 0.039(2) 0.026(2) 0.027(2) -0.0006(18) 0.0006(19) 0.0123(19)
C34 0.031(2) 0.027(2) 0.022(2) 0.0054(16) 0.0031(17) 0.0114(18)
C35 0.0180(18) 0.034(2) 0.023(2) 0.0079(17) 0.0037(15) 0.0104(17)
C36 0.034(2) 0.025(2) 0.036(2) 0.0050(18) 0.0144(19) 0.0069(18)
C37 0.033(2) 0.033(2) 0.028(2) 0.0102(18) 0.0131(18) 0.0065(19)
C38 0.023(2) 0.034(2) 0.026(2) 0.0012(18) 0.0091(16) 0.0108(18)
C39 0.031(2) 0.028(2) 0.035(2) 0.0077(18) 0.0068(18) 0.0135(19)
C40 0.028(2) 0.035(2) 0.030(2) 0.0158(19) 0.0096(18) 0.0132(19)
C41 0.035(2) 0.036(3) 0.038(3) -0.006(2) 0.010(2) 0.014(2)
C42 0.027(2) 0.0183(19) 0.0205(19) 0.0038(15) 0.0029(16) 0.0085(16)
C43 0.024(2) 0.029(2) 0.025(2) 0.0062(17) 0.0037(16) 0.0107(17)
C44 0.026(2) 0.027(2) 0.025(2) 0.0066(17) 0.0092(17) 0.0067(17)
C45 0.029(2) 0.021(2) 0.0202(19) 0.0047(15) 0.0049(16) 0.0083(17)
C46 0.0233(19) 0.026(2) 0.028(2) 0.0070(17) 0.0048(16) 0.0108(17)
C47 0.030(2) 0.025(2) 0.025(2) 0.0068(16) 0.0121(17) 0.0116(17)
C48 0.031(2) 0.031(2) 0.033(2) 0.0138(19) 0.0058(18) 0.0133(19)
N1 0.0191(16) 0.0273(18) 0.0201(17) -0.0007(14) 0.0045(13) 0.0066(14)
N2 0.0244(16) 0.0231(17) 0.0164(16) 0.0032(13) 0.0010(13) 0.0089(14)
O1 0.0231(14) 0.0290(15) 0.0311(16) 0.0099(12) 0.0088(12) 0.0104(12)
O2 0.0394(18) 0.0358(18) 0.0314(17) 0.0008(14) 0.0151(14) 0.0108(15)
O3 0.0284(15) 0.0346(16) 0.0262(15) 0.0128(13) 0.0063(12) 0.0105(13)

loop_
_atom_type_symbol
_atom_type_description
_atom_type_scat_dispersion_real
_atom_type_scat_dispersion_imag
_atom_type_scat_source
C C 0.0181 0.0091 'International Tables Vol C Tables 4.2.6.8 and 6.1.1.4'
H H 0.0000 0.0000 'International Tables Vol C Tables 4.2.6.8 and 6.1.1.4'
N N 0.0311 0.0180 'International Tables Vol C Tables 4.2.6.8 and 6.1.1.4'
O O 0.0492 0.0322 'International Tables Vol C Tables 4.2.6.8 and 6.1.1.4'

loop_
_exptl_crystal_face_index_h
_exptl_crystal_face_index_k
_exptl_crystal_face_index_l
_exptl_crystal_face_perp_dist
_exptl_oxdiff_crystal_face_indexfrac_h
_exptl_oxdiff_crystal_face_indexfrac_k
_exptl_oxdiff_crystal_face_indexfrac_l
_exptl_oxdiff_crystal_face_x
_exptl_oxdiff_crystal_face_y
_exptl_oxdiff_crystal_face_z
-6 -1 2 0.0250 -6.0000 -1.0000 2.0000 -0.7097 -0.4997 -0.5188
5 3 -4 0.0453 5.0000 3.0000 -4.0000 0.5508 0.3793 0.7851
-5 5 -5 0.0732 -5.0000 5.0000 -5.0000 -0.7247 -0.4978 0.5265
-1 -6 7 0.0838 -0.5000 -5.5000 7.0000 0.1050 0.0030 -0.9491
2 5 -6 0.0689 1.5000 5.5000 -6.0000 0.0888 0.0277 0.9807
3 -2 -11 0.0592 2.5000 -2.5000 -11.0000 -0.4844 0.8975 0.0614
-3 0 12 0.0332 -2.5000 0.5000 12.0000 0.4495 -0.8078 -0.3592
1 6 -3 0.0606 0.5000 6.5000 -3.0000 0.1947 -0.2640 0.9898
2 -5 -7 0.0712 2.0000 -5.0000 -7.0000 -0.4211 0.8381 -0.4049
-4 -2 -4 0.0352 -3.5000 -2.5000 -4.0000 -0.8316 0.0887 -0.4408
4 0 8 0.0492 3.5000 0.5000 8.0000 0.9849 -0.1432 0.0708
3 5 -2 0.0484 3.0000 5.0000 -2.0000 0.5118 -0.0120 0.8995
6 -1 1 0.0453 6.0000 -1.0000 1.0000 0.8002 0.4933 0.1729
6 -1 -8 0.0279 5.5000 -0.5000 -8.0000 0.1945 0.8519 0.4299

loop_
_geom_angle_atom_site_label_1
_geom_angle_atom_site_label_2
_geom_angle_atom_site_label_3
_geom_angle
H1A C1 H1B 107.7
C35 C1 H1A 108.8
C35 C1 H1B 108.8
N1 C1 H1A 108.8
N1 C1 H1B 108.8
N1 C1 C35 113.6(3)
C3 C2 H2 111.3
N1 C2 H2 111.3
N1 C2 C3 106.4(3)
N1 C2 O1 110.6(3)
O1 C2 H2 111.3
O1 C2 C3 105.6(3)
C2 C3 C4 100.2(3)
C2 C3 C20 103.1(3)
C6 C3 C2 112.9(3)
C6 C3 C4 110.4(3)
C6 C3 C20 116.0(3)
C20 C3 C4 112.9(3)
C3 C4 H4A 110.3
C3 C4 H4B 110.3
H4A C4 H4B 108.5
C5 C4 C3 107.1(3)
C5 C4 H4A 110.3
C5 C4 H4B 110.3
C4 C5 H5 109.1
C12 C5 C4 113.6(3)
C12 C5 H5 109.1
N1 C5 C4 103.3(3)
N1 C5 H5 109.1
N1 C5 C12 112.4(3)
C7 C6 C3 120.1(3)
C11 C6 C3 122.7(4)
C11 C6 C7 117.2(4)
C6 C7 H7 119.4
C8 C7 C6 121.3(4)
C8 C7 H7 119.4
C7 C8 H8 119.6
C7 C8 C9 120.9(4)
C9 C8 H8 119.6
C8 C9 H9 120.6
C10 C9 C8 118.8(4)
C10 C9 H9 120.6
C9 C10 H10 119.7
C9 C10 C11 120.6(4)
C11 C10 H10 119.7
C6 C11 H11 119.4
C10 C11 C6 121.1(4)
C10 C11 H11 119.4
C13 C12 C5 121.1(4)
C13 C12 C17 119.3(4)
C17 C12 C5 119.6(4)
C12 C13 H13 119.5
C12 C13 C14 120.9(4)
C14 C13 H13 119.5
C13 C14 H14 120.2
C13 C14 C15 119.5(4)
C15 C14 H14 120.2
C14 C15 H15 119.8
C16 C15 C14 120.4(4)
C16 C15 H15 119.8
C15 C16 H16 120.1
C15 C16 C17 119.8(4)
C17 C16 H16 120.1
C12 C17 C16 120.0(4)
C12 C17 H17 120.0
C16 C17 H17 120.0
H18A C18 H18B 107.6
C42 C18 H18A 108.7
C42 C18 H18B 108.7
N2 C18 H18A 108.7
N2 C18 H18B 108.7
N2 C18 C42 114.1(3)
C20 C19 H19 110.4
N2 C19 H19 110.4
N2 C19 C20 106.1(3)
O1 C19 H19 110.4
O1 C19 C20 107.2(3)
O1 C19 N2 112.1(3)
C3 C20 C19 102.7(3)
C3 C20 C21 113.4(3)
C19 C20 C21 101.4(3)
C23 C20 C3 116.4(3)
C23 C20 C19 110.9(3)
C23 C20 C21 110.8(3)
C20 C21 H21A 110.5
C20 C21 H21B 110.5
H21A C21 H21B 108.7
C22 C21 C20 106.3(3)
C22 C21 H21A 110.5
C22 C21 H21B 110.5
C21 C22 H22 109.1
C29 C22 C21 114.8(3)
C29 C22 H22 109.1
N2 C22 C21 102.5(3)
N2 C22 H22 109.1
N2 C22 C29 112.0(3)
C24 C23 C20 118.7(3)
C24 C23 C28 117.4(4)
C28 C23 C20 123.8(4)
C23 C24 H24 119.3
C25 C24 C23 121.4(4)
C25 C24 H24 119.3
C24 C25 H25 119.9
C26 C25 C24 120.3(4)
C26 C25 H25 119.9
C25 C26 H26 120.2
C25 C26 C27 119.7(4)
C27 C26 H26 120.2
C26 C27 H27 120.1
C26 C27 C28 119.9(4)
C28 C27 H27 120.1
C23 C28 C27 121.3(4)
C23 C28 H28 119.4
C27 C28 H28 119.4
C30 C29 C22 121.6(4)
C30 C29 C34 118.2(4)
C34 C29 C22 120.1(4)
C29 C30 H30 119.2
C29 C30 C31 121.6(4)
C31 C30 H30 119.2
C30 C31 H31 120.3
C30 C31 C32 119.4(4)
C32 C31 H31 120.3
C31 C32 H32 120.1
C33 C32 C31 119.9(4)
C33 C32 H32 120.1
C32 C33 H33 119.9
C32 C33 C34 120.3(4)
C34 C33 H33 119.9
C29 C34 H34 119.7
C33 C34 C29 120.6(4)
C33 C34 H34 119.7
C36 C35 C1 121.0(4)
C40 C35 C1 120.7(4)
C40 C35 C36 118.3(4)
C35 C36 H36 119.7
C37 C36 C35 120.6(4)
C37 C36 H36 119.7
C36 C37 H37 119.8
C36 C37 C38 120.5(4)
C38 C37 H37 119.8
C39 C38 C37 119.9(4)
O2 C38 C37 115.6(4)
O2 C38 C39 124.6(4)
C38 C39 H39 120.6
C38 C39 C40 118.9(4)
C40 C39 H39 120.6
C35 C40 C39 121.9(4)
C35 C40 H40 119.0
C39 C40 H40 119.0
H41A C41 H41B 109.5
H41A C41 H41C 109.5
H41B C41 H41C 109.5
O2 C41 H41A 109.5
O2 C41 H41B 109.5
O2 C41 H41C 109.5
C43 C42 C18 120.9(4)
C47 C42 C18 121.0(4)
C47 C42 C43 118.0(4)
C42 C43 H43 119.6
C44 C43 C42 120.9(4)
C44 C43 H43 119.6
C43 C44 H44 120.0
C43 C44 C45 119.9(4)
C45 C44 H44 120.0
C46 C45 C44 120.1(4)
O3 C45 C44 115.3(4)
O3 C45 C46 124.5(4)
C45 C46 H46 120.4
C45 C46 C47 119.2(4)
C47 C46 H46 120.4
C42 C47 H47 119.1
C46 C47 C42 121.8(4)
C46 C47 H47 119.1
H48A C48 H48B 109.5
H48A C48 H48C 109.5
H48B C48 H48C 109.5
O3 C48 H48A 109.5
O3 C48 H48B 109.5
O3 C48 H48C 109.5
C1 N1 C5 110.4(3)
C2 N1 C1 115.6(3)
C2 N1 C5 105.3(3)
C19 N2 C18 114.9(3)
C19 N2 C22 105.4(3)
C22 N2 C18 111.2(3)
C19 O1 C2 111.8(3)
C38 O2 C41 116.0(4)
C45 O3 C48 117.0(3)

loop_
_geom_bond_atom_site_label_1
_geom_bond_atom_site_label_2
_geom_bond_distance
C1 H1A 0.9900
C1 H1B 0.9900
C1 C35 1.506(6)
C1 N1 1.470(5)
C2 H2 1.0000
C2 C3 1.550(5)
C2 N1 1.436(5)
C2 O1 1.441(5)
C3 C4 1.577(5)
C3 C6 1.532(5)
C3 C20 1.559(5)
C4 H4A 0.9900
C4 H4B 0.9900
C4 C5 1.549(5)
C5 H5 1.0000
C5 C12 1.515(6)
C5 N1 1.476(5)
C6 C7 1.402(6)
C6 C11 1.399(6)
C7 H7 0.9500
C7 C8 1.377(6)
C8 H8 0.9500
C8 C9 1.393(6)
C9 H9 0.9500
C9 C10 1.375(6)
C10 H10 0.9500
C10 C11 1.398(6)
C11 H11 0.9500
C12 C13 1.378(6)
C12 C17 1.391(6)
C13 H13 0.9500
C13 C14 1.379(6)
C14 H14 0.9500
C14 C15 1.400(7)
C15 H15 0.9500
C15 C16 1.359(7)
C16 H16 0.9500
C16 C17 1.406(7)
C17 H17 0.9500
C18 H18A 0.9900
C18 H18B 0.9900
C18 C42 1.506(5)
C18 N2 1.472(5)
C19 H19 1.0000
C19 C20 1.565(5)
C19 N2 1.444(5)
C19 O1 1.433(5)
C20 C21 1.575(5)
C20 C23 1.537(5)
C21 H21A 0.9900
C21 H21B 0.9900
C21 C22 1.536(5)
C22 H22 1.0000
C22 C29 1.509(6)
C22 N2 1.472(5)
C23 C24 1.395(6)
C23 C28 1.397(6)
C24 H24 0.9500
C24 C25 1.393(6)
C25 H25 0.9500
C25 C26 1.379(6)
C26 H26 0.9500
C26 C27 1.385(6)
C27 H27 0.9500
C27 C28 1.399(6)
C28 H28 0.9500
C29 C30 1.379(6)
C29 C34 1.408(6)
C30 H30 0.9500
C30 C31 1.385(6)
C31 H31 0.9500
C31 C32 1.397(7)
C32 H32 0.9500
C32 C33 1.379(7)
C33 H33 0.9500
C33 C34 1.385(6)
C34 H34 0.9500
C35 C36 1.397(6)
C35 C40 1.375(6)
C36 H36 0.9500
C36 C37 1.371(6)
C37 H37 0.9500
C37 C38 1.395(6)
C38 C39 1.378(6)
C38 O2 1.372(5)
C39 H39 0.9500
C39 C40 1.396(6)
C40 H40 0.9500
C41 H41A 0.9800
C41 H41B 0.9800
C41 H41C 0.9800
C41 O2 1.435(6)
C42 C43 1.399(6)
C42 C47 1.389(6)
C43 H43 0.9500
C43 C44 1.384(6)
C44 H44 0.9500
C44 C45 1.391(6)
C45 C46 1.387(6)
C45 O3 1.374(5)
C46 H46 0.9500
C46 C47 1.388(6)
C47 H47 0.9500
C48 H48A 0.9800
C48 H48B 0.9800
C48 H48C 0.9800
C48 O3 1.423(5)

loop_
_geom_torsion_atom_site_label_1
_geom_torsion_atom_site_label_2
_geom_torsion_atom_site_label_3
_geom_torsion_atom_site_label_4
_geom_torsion
C1 C35 C36 C37 -178.8(4)
C1 C35 C40 C39 178.3(4)
C2 C3 C4 C5 -7.5(4)
C2 C3 C6 C7 36.0(5)
C2 C3 C6 C11 -145.8(4)
C2 C3 C20 C19 -28.9(4)
C2 C3 C20 C21 79.5(4)
C2 C3 C20 C23 -150.2(3)
C3 C2 N1 C1 -166.2(3)
C3 C2 N1 C5 -44.1(4)
C3 C2 O1 C19 -18.8(4)
C3 C4 C5 C12 -139.1(3)
C3 C4 C5 N1 -17.0(4)
C3 C6 C7 C8 175.8(4)
C3 C6 C11 C10 -176.9(4)
C3 C20 C21 C22 -105.1(4)
C3 C20 C23 C24 163.1(3)
C3 C20 C23 C28 -17.3(5)
C4 C3 C6 C7 -75.2(4)
C4 C3 C6 C11 103.0(4)
C4 C3 C20 C19 78.3(4)
C4 C3 C20 C21 -173.3(3)
C4 C3 C20 C23 -43.0(4)
C4 C5 C12 C13 68.7(5)
C4 C5 C12 C17 -109.4(4)
C4 C5 N1 C1 162.7(3)
C4 C5 N1 C2 37.3(4)
C5 C12 C13 C14 -176.6(4)
C5 C12 C17 C16 176.6(4)
C6 C3 C4 C5 111.7(4)
C6 C3 C20 C19 -152.9(3)
C6 C3 C20 C21 -44.4(4)
C6 C3 C20 C23 85.9(4)
C6 C7 C8 C9 1.6(6)
C7 C6 C11 C10 1.4(6)
C7 C8 C9 C10 0.5(6)
C8 C9 C10 C11 -1.6(6)
C9 C10 C11 C6 0.7(6)
C11 C6 C7 C8 -2.5(6)
C12 C5 N1 C1 -74.5(4)
C12 C5 N1 C2 160.1(3)
C12 C13 C14 C15 0.0(7)
C13 C12 C17 C16 -1.6(6)
C13 C14 C15 C16 -1.4(7)
C14 C15 C16 C17 1.3(7)
C15 C16 C17 C12 0.2(7)
C17 C12 C13 C14 1.5(6)
C18 C42 C43 C44 -178.1(4)
C18 C42 C47 C46 177.3(4)
C19 C20 C21 C22 4.2(4)
C19 C20 C23 C24 46.2(5)
C19 C20 C23 C28 -134.1(4)
C20 C3 C4 C5 -116.5(3)
C20 C3 C6 C7 154.7(3)
C20 C3 C6 C11 -27.1(5)
C20 C19 N2 C18 -163.8(3)
C20 C19 N2 C22 -41.0(4)
C20 C19 O1 C2 -0.3(4)
C20 C21 C22 C29 -149.4(3)
C20 C21 C22 N2 -27.8(4)
C20 C23 C24 C25 -179.5(4)
C20 C23 C28 C27 178.1(4)
C21 C20 C23 C24 -65.5(4)
C21 C20 C23 C28 114.2(4)
C21 C22 C29 C30 68.3(5)
C21 C22 C29 C34 -112.5(4)
C21 C22 N2 C18 167.8(3)
C21 C22 N2 C19 42.6(4)
C22 C29 C30 C31 179.7(4)
C22 C29 C34 C33 -179.5(4)
C23 C20 C21 C22 121.9(3)
C23 C24 C25 C26 1.2(6)
C24 C23 C28 C27 -2.2(6)
C24 C25 C26 C27 -1.9(6)
C25 C26 C27 C28 0.5(6)
C26 C27 C28 C23 1.6(6)
C28 C23 C24 C25 0.8(6)
C29 C22 N2 C18 -68.7(4)
C29 C22 N2 C19 166.2(3)
C29 C30 C31 C32 0.2(7)
C30 C29 C34 C33 -0.4(6)
C30 C31 C32 C33 -1.2(7)
C31 C32 C33 C34 1.4(7)
C32 C33 C34 C29 -0.7(7)
C34 C29 C30 C31 0.6(6)
C35 C1 N1 C2 -61.3(5)
C35 C1 N1 C5 179.3(3)
C35 C36 C37 C38 0.0(7)
C36 C35 C40 C39 -0.2(6)
C36 C37 C38 C39 0.7(7)
C36 C37 C38 O2 -177.6(4)
C37 C38 C39 C40 -1.2(6)
C37 C38 O2 C41 -177.8(4)
C38 C39 C40 C35 0.9(6)
C39 C38 O2 C41 4.0(6)
C40 C35 C36 C37 -0.3(6)
C42 C18 N2 C19 -63.2(5)
C42 C18 N2 C22 177.1(3)
C42 C43 C44 C45 0.8(6)
C43 C42 C47 C46 0.2(6)
C43 C44 C45 C46 0.1(6)
C43 C44 C45 O3 -179.6(4)
C44 C45 C46 C47 -0.9(6)
C44 C45 O3 C48 -178.3(4)
C45 C46 C47 C42 0.7(6)
C46 C45 O3 C48 1.9(6)
C47 C42 C43 C44 -0.9(6)
N1 C1 C35 C36 -66.7(5)
N1 C1 C35 C40 114.9(4)
N1 C2 C3 C4 30.8(4)
N1 C2 C3 C6 -86.6(4)
N1 C2 C3 C20 147.4(3)
N1 C2 O1 C19 -133.6(3)
N1 C5 C12 C13 -48.1(5)
N1 C5 C12 C17 133.8(4)
N2 C18 C42 C43 -49.9(5)
N2 C18 C42 C47 133.1(4)
N2 C19 C20 C3 138.9(3)
N2 C19 C20 C21 21.6(4)
N2 C19 C20 C23 -96.1(4)
N2 C19 O1 C2 -116.4(3)
N2 C22 C29 C30 -48.0(5)
N2 C22 C29 C34 131.1(4)
O1 C2 C3 C4 -86.9(3)
O1 C2 C3 C6 155.7(3)
O1 C2 C3 C20 29.8(4)
O1 C2 N1 C1 -51.9(4)
O1 C2 N1 C5 70.2(4)
O1 C19 C20 C3 18.9(4)
O1 C19 C20 C21 -98.5(3)
O1 C19 C20 C23 143.9(3)
O1 C19 N2 C18 -47.0(4)
O1 C19 N2 C22 75.8(4)
O2 C38 C39 C40 177.0(4)
O3 C45 C46 C47 178.9(4)
